data_7222158
loop_
_publ_author_name
'Aikens, L.D.'
'Gillie, L.J.'
'Li, R.-K.'
'Greaves, C.'

_publ_section_title
;
 Staged fluorine insertion into manganese oxides with Ruddlesden- Popper
 structures: La Sr Mn O4 F and La1.2 Sr1.8 Mn2 O7 F
;
_journal_name_full 'Journal of Materials Chemistry'
_journal_page_first 264
_journal_page_last 267
_journal_volume 12
_journal_year 2002
_chemical_formula_sum 'F La1.2 Mn2 O7 Sr1.8'
_chemical_name_systematic '(La1.2 Sr1.8) (Mn2 O7) F'
_space_group_IT_number 129
_symmetry_space_group_name_Hall '-P 4a 2a'
_symmetry_space_group_name_H-M 'P 4/n m m :2'
_cell_angle_alpha 90
_cell_angle_beta 90
_cell_angle_gamma 90
_cell_formula_units_Z 2
_cell_length_a 3.8103
_cell_length_b 3.8103
_cell_length_c 21.722
_cell_volume 315.368
_citation_journal_id_ASTM JMACEP
_cod_data_source_file Aikens_JMACEP_2002_613.cif
_cod_data_source_block F1La1.2Mn2O7Sr1.8
_cod_original_cell_volume 315.3684
_cod_original_formula_sum 'F1 La1.2 Mn2 O7 Sr1.8'
_cod_database_code 7222158

loop_
_symmetry_equiv_pos_as_xyz
x,y,z
-y+1/2,x,z
-x+1/2,-y+1/2,z
y,-x+1/2,z
x+1/2,-y,-z
y+1/2,x+1/2,-z
-x,y+1/2,-z
-y,-x,-z
-x,-y,-z
y-1/2,-x,-z
x-1/2,y-1/2,-z
-y,x-1/2,-z
-x-1/2,y,z
-y-1/2,-x-1/2,z
x,-y-1/2,z
y,x,z

loop_
_atom_site_label
_atom_site_type_symbol
_atom_site_fract_x
_atom_site_fract_y
_atom_site_fract_z
_atom_site_occupancy
_atom_site_U_iso_or_equiv
La1 La+3 0.25 0.25 0.2366 0.4 0.0
Sr3 Sr+2 0.25 0.25 0.061 0.6 0.0
La3 La+3 0.25 0.25 0.061 0.4 0.0
F1 F-1 0.75 0.25 0.5 1 0.0
O3 O-2 0.75 0.75 0.2298 1 0.0
O5 O-2 0.75 0.75 0.407 1 0.0
O2 O-2 0.75 0.25 0.143 1 0.0
La2 La+3 0.25 0.25 0.4245 0.4 0.0
Sr1 Sr+2 0.25 0.25 0.2366 0.6 0.0
O4 O-2 0.75 0.25 0.3193 1 0.0
O1 O-2 0.75 0.75 0.0519 1 0.0
Mn2 Mn+3 0.75 0.75 0.3257 1 0.0
Sr2 Sr+2 0.25 0.25 0.4245 0.6 0.0
Mn1 Mn+3 0.75 0.75 0.1423 1 0.0
